data_4325110
loop_
_publ_author_name
'Doris Y. Melgarejo'
'Gina M. Chiarella'
'John P. Fackler'
'Lisa M. Perez'
'Alexandre Rodrigue-Witchel'
'Christian Reber'

_publ_section_title
;
 Synthesis and Structure of a Dinuclear Gold(II) Complex with Terminal
 Fluoride Ligands
;
_journal_name_full 'Inorganic Chemistry'
_journal_page_first 4238
_journal_page_last 4240
_journal_paper_doi 10.1021/ic200394q
_journal_volume 50
_journal_year 2011
_chemical_formula_moiety 'C34 H38 Au2 F2 N4 '
_chemical_formula_sum 'C34 H38 Au2 F2 N4'
_chemical_formula_weight 934.62
_chemical_name_systematic
; 
 ? 
;
_space_group_IT_number 15
_symmetry_cell_setting monoclinic
_symmetry_space_group_name_Hall '-C 2yc'
_symmetry_space_group_name_H-M 'C 1 2/c 1'
_atom_sites_solution_hydrogens geom
_atom_sites_solution_primary direct
_atom_sites_solution_secondary difmap
_audit_creation_method SHELXL-97
_cell_angle_alpha 90.00
_cell_angle_beta 119.33(5)
_cell_angle_gamma 90.00
_cell_formula_units_Z 4
_cell_length_a 21.73(2)
_cell_length_b 10.432(10)
_cell_length_c 16.058(14)
_cell_measurement_reflns_used 1083
_cell_measurement_temperature 110(2)
_cell_measurement_theta_max 20.34
_cell_measurement_theta_min 2.36
_cell_volume 3174(5)
_computing_cell_refinement 'APEX-II (BRUKER-NONIUS, 2008)'
_computing_data_collection 'APEX-II (BRUKER-NONIUS, 2008)'
_computing_data_reduction 'APEX-II (BRUKER-NONIUS, 2008)'
_computing_molecular_graphics 'SHELXS-97 (Sheldrick, 2008)'
_computing_publication_material 'SHELXS-97 (Sheldrick, 2008)'
_computing_structure_refinement 'SHELXS-97 (Sheldrick, 2008)'
_computing_structure_solution 'SHELXS-97 (Sheldrick, 2008)'
_diffrn_ambient_temperature 110(2)
_diffrn_measured_fraction_theta_full 0.990
_diffrn_measured_fraction_theta_max 0.990
_diffrn_measurement_device_type 'APEX II'
_diffrn_measurement_method 'omega scans'
_diffrn_radiation_monochromator graphite
_diffrn_radiation_source 'fine-focus sealed tube'
_diffrn_radiation_type MoK\a
_diffrn_radiation_wavelength 0.71073
_diffrn_reflns_av_R_equivalents 0.2469
_diffrn_reflns_av_sigmaI/netI 0.2271
_diffrn_reflns_limit_h_max 25
_diffrn_reflns_limit_h_min -25
_diffrn_reflns_limit_k_max 11
_diffrn_reflns_limit_k_min -12
_diffrn_reflns_limit_l_max 19
_diffrn_reflns_limit_l_min -19
_diffrn_reflns_number 10786
_diffrn_reflns_theta_full 25.03
_diffrn_reflns_theta_max 25.03
_diffrn_reflns_theta_min 2.15
_diffrn_standards_decay_% 0
_diffrn_standards_interval_count 0
_diffrn_standards_interval_time 0
_diffrn_standards_number 0
_exptl_absorpt_coefficient_mu 9.276
_exptl_absorpt_correction_T_max 0.5711
_exptl_absorpt_correction_T_min 0.3762
_exptl_absorpt_correction_type multi-scan
_exptl_absorpt_process_details 'SADABS; (Sheldrick, 2006)'
_exptl_crystal_colour brown
_exptl_crystal_density_diffrn 1.956
_exptl_crystal_description block
_exptl_crystal_F_000 1784
_exptl_crystal_size_max 0.13
_exptl_crystal_size_mid 0.08
_exptl_crystal_size_min 0.07
_refine_diff_density_max 2.391
_refine_diff_density_min -1.930
_refine_diff_density_rms 0.265
_refine_ls_extinction_method none
_refine_ls_goodness_of_fit_ref 0.989
_refine_ls_hydrogen_treatment constr
_refine_ls_matrix_type full
_refine_ls_number_parameters 194
_refine_ls_number_reflns 2790
_refine_ls_number_restraints 104
_refine_ls_restrained_S_all 0.985
_refine_ls_R_factor_all 0.1813
_refine_ls_R_factor_gt 0.0878
_refine_ls_shift/su_max 0.000
_refine_ls_shift/su_mean 0.000
_refine_ls_structure_factor_coef Fsqd
_refine_ls_weighting_details 'calc w=1/[\s^2^(Fo^2^)+(0.0400P)^2^+0.0000P] where P=(Fo^2^+2Fc^2^)/3'
_refine_ls_weighting_scheme calc
_refine_ls_wR_factor_gt 0.1494
_refine_ls_wR_factor_ref 0.1744
_reflns_number_gt 1234
_reflns_number_total 2790
_reflns_threshold_expression >2sigma(I)
_cod_data_source_file ic200394q_si_001.cif
_cod_data_source_block d133-p1
_cod_database_code 4325110

loop_
_symmetry_equiv_pos_as_xyz
'x, y, z'
'-x, y, -z+1/2'
'x+1/2, y+1/2, z'
'-x+1/2, y+1/2, -z+1/2'
'-x, -y, -z'
'x, -y, z-1/2'
'-x+1/2, -y+1/2, -z'
'x+1/2, -y+1/2, z-1/2'

loop_
_atom_site_label
_atom_site_type_symbol
_atom_site_fract_x
_atom_site_fract_y
_atom_site_fract_z
_atom_site_U_iso_or_equiv
_atom_site_adp_type
_atom_site_occupancy
_atom_site_symmetry_multiplicity
_atom_site_calc_flag
_atom_site_refinement_flags
Au1 Au 0.27202(4) 0.17247(10) 0.45700(6) 0.0558(4) Uani 1 1 d .
F1 F 0.3192(6) 0.0763(13) 0.3730(8) 0.065(4) Uani 1 1 d U
N1 N 0.3554(8) 0.1448(16) 0.5854(10) 0.040(4) Uani 1 1 d DU
N2 N 0.1853(9) 0.2172(19) 0.3353(12) 0.054(5) Uani 1 1 d U
C1 C 0.3634(10) 0.202(2) 0.6625(13) 0.042(5) Uani 1 1 d DU
H1 H 0.4057 0.1870 0.7206 0.050 Uiso 1 1 calc R
C2 C 0.4122(9) 0.052(2) 0.6004(14) 0.045(6) Uani 1 1 d D
C3 C 0.4049(11) -0.075(2) 0.6134(17) 0.066(7) Uani 1 1 d DU
C4 C 0.4580(11) -0.157(2) 0.6271(16) 0.064(7) Uani 1 1 d DU
H4 H 0.4544 -0.2458 0.6379 0.077 Uiso 1 1 calc R
C5 C 0.5163(12) -0.112(2) 0.6253(15) 0.059(7) Uani 1 1 d D
H5 H 0.5529 -0.1696 0.6345 0.071 Uiso 1 1 calc R
C6 C 0.5225(10) 0.015(2) 0.6105(15) 0.059(7) Uani 1 1 d D
H6 H 0.5630 0.0458 0.6085 0.071 Uiso 1 1 calc R
C7 C 0.4701(9) 0.099(2) 0.5985(15) 0.060(7) Uani 1 1 d D
C8 C 0.3367(12) -0.120(3) 0.610(2) 0.084(9) Uani 1 1 d D
H8A H 0.3330 -0.0814 0.6631 0.126 Uiso 1 1 calc R
H8B H 0.3372 -0.2136 0.6156 0.126 Uiso 1 1 calc R
H8C H 0.2961 -0.0938 0.5494 0.126 Uiso 1 1 calc R
C9 C 0.4780(11) 0.241(2) 0.5817(16) 0.061(7) Uani 1 1 d D
H9A H 0.4398 0.2669 0.5188 0.091 Uiso 1 1 calc R
H9B H 0.5236 0.2550 0.5843 0.091 Uiso 1 1 calc R
H9C H 0.4759 0.2928 0.6312 0.091 Uiso 1 1 calc R
C10 C 0.1643(11) 0.153(2) 0.2469(15) 0.060(6) Uani 1 1 d DU
C11 C 0.1865(13) 0.202(3) 0.1869(15) 0.091(8) Uani 1 1 d DU
C12 C 0.1640(11) 0.154(3) 0.0967(16) 0.076(7) Uani 1 1 d DU
H12 H 0.1762 0.1928 0.0534 0.092 Uiso 1 1 calc R
C13 C 0.1230(11) 0.046(2) 0.0730(16) 0.059(6) Uani 1 1 d DU
H13 H 0.1092 0.0069 0.0129 0.071 Uiso 1 1 calc R
C14 C 0.1006(11) -0.010(2) 0.1308(12) 0.055(6) Uani 1 1 d DU
H14 H 0.0712 -0.0839 0.1111 0.066 Uiso 1 1 calc R
C15 C 0.1226(10) 0.045(2) 0.2183(13) 0.056(7) Uani 1 1 d D
C16 C 0.2286(16) 0.327(3) 0.212(2) 0.116(9) Uani 1 1 d DU
H16A H 0.1987 0.3955 0.1700 0.174 Uiso 1 1 calc R
H16B H 0.2696 0.3153 0.2023 0.174 Uiso 1 1 calc R
H16C H 0.2446 0.3489 0.2784 0.174 Uiso 1 1 calc R
C17 C 0.0985(13) -0.017(3) 0.2841(17) 0.080(8) Uani 1 1 d D
H17A H 0.0650 -0.0861 0.2497 0.120 Uiso 1 1 calc R
H17B H 0.0756 0.0475 0.3041 0.120 Uiso 1 1 calc R
H17C H 0.1396 -0.0523 0.3405 0.120 Uiso 1 1 calc R

loop_
_atom_site_aniso_label
_atom_site_aniso_U_11
_atom_site_aniso_U_22
_atom_site_aniso_U_33
_atom_site_aniso_U_23
_atom_site_aniso_U_13
_atom_site_aniso_U_12
Au1 0.0257(4) 0.0772(8) 0.0533(5) -0.0140(7) 0.0108(3) 0.0050(6)
F1 0.037(5) 0.083(8) 0.058(6) -0.029(6) 0.010(5) 0.014(6)
N1 0.048(7) 0.038(8) 0.041(6) -0.005(6) 0.027(6) -0.002(6)
N2 0.062(8) 0.048(9) 0.052(7) -0.021(6) 0.028(6) 0.005(6)
C1 0.038(8) 0.045(9) 0.043(7) 0.000(6) 0.021(6) -0.006(6)
C2 0.024(11) 0.055(19) 0.046(13) -0.004(13) 0.010(10) 0.013(12)
C3 0.061(16) 0.06(2) 0.072(17) 0.009(16) 0.029(14) 0.011(13)
C4 0.081(17) 0.031(17) 0.080(16) 0.001(15) 0.041(15) 0.010(13)
C5 0.054(15) 0.046(19) 0.071(16) 0.004(14) 0.026(13) 0.017(14)
C6 0.035(13) 0.06(2) 0.073(16) -0.015(15) 0.016(12) 0.001(14)
C7 0.033(13) 0.07(2) 0.058(15) 0.005(14) 0.005(11) 0.014(14)
C8 0.077(18) 0.047(19) 0.15(3) 0.013(18) 0.072(19) -0.004(15)
C9 0.037(13) 0.052(19) 0.081(17) -0.014(16) 0.021(13) -0.005(13)
C10 0.052(8) 0.070(9) 0.051(8) -0.009(7) 0.020(6) 0.010(6)
C11 0.058(14) 0.137(18) 0.078(15) -0.010(15) 0.033(12) -0.020(13)
C12 0.052(12) 0.11(2) 0.073(14) -0.033(15) 0.035(12) -0.021(14)
C13 0.052(8) 0.056(10) 0.062(9) -0.007(7) 0.021(7) 0.009(7)
C14 0.062(14) 0.047(17) 0.038(13) -0.005(12) 0.011(10) 0.022(13)
C15 0.035(12) 0.07(2) 0.047(14) 0.000(14) 0.005(11) -0.001(13)
C16 0.114(10) 0.115(10) 0.120(10) 0.003(5) 0.058(6) -0.009(5)
C17 0.10(2) 0.033(19) 0.095(19) 0.014(16) 0.041(17) 0.008(17)

loop_
_atom_type_symbol
_atom_type_description
_atom_type_scat_dispersion_real
_atom_type_scat_dispersion_imag
_atom_type_scat_source
C C 0.0033 0.0016 'International Tables Vol C Tables 4.2.6.8 and 6.1.1.4'
H H 0.0000 0.0000 'International Tables Vol C Tables 4.2.6.8 and 6.1.1.4'
Au Au -2.0133 8.8022 'International Tables Vol C Tables 4.2.6.8 and 6.1.1.4'
F F 0.0171 0.0103 'International Tables Vol C Tables 4.2.6.8 and 6.1.1.4'
N N 0.0061 0.0033 'International Tables Vol C Tables 4.2.6.8 and 6.1.1.4'

loop_
_geom_angle_atom_site_label_1
_geom_angle_atom_site_label_2
_geom_angle_atom_site_label_3
_geom_angle
_geom_angle_site_symmetry_1
_geom_angle_site_symmetry_3
N1 Au1 N2 173.2(7) . .
N1 Au1 F1 95.9(5) . .
N2 Au1 F1 90.4(5) . .
N1 Au1 Au1 85.7(4) . 7_556
N2 Au1 Au1 87.6(5) . 7_556
F1 Au1 Au1 167.4(4) . 7_556
C1 N1 C2 115.4(16) . .
C1 N1 Au1 123.0(14) . .
C2 N1 Au1 121.5(11) . .
C1 N2 C10 116.2(17) 7_556 .
C1 N2 Au1 119.4(13) 7_556 .
C10 N2 Au1 123.5(14) . .
N1 C1 N2 124.2(18) . 7_556
N1 C1 H1 117.9 . .
N2 C1 H1 117.9 7_556 .
C3 C2 C7 122.3(19) . .
C3 C2 N1 120.5(16) . .
C7 C2 N1 117.2(18) . .
C2 C3 C4 118.7(19) . .
C2 C3 C8 118.5(18) . .
C4 C3 C8 123(2) . .
C5 C4 C3 120(2) . .
C5 C4 H4 120.0 . .
C3 C4 H4 120.0 . .
C4 C5 C6 121(2) . .
C4 C5 H5 119.6 . .
C6 C5 H5 119.6 . .
C5 C6 C7 120(2) . .
C5 C6 H6 120.1 . .
C7 C6 H6 120.1 . .
C2 C7 C6 118(2) . .
C2 C7 C9 122.7(18) . .
C6 C7 C9 118.8(18) . .
C3 C8 H8A 109.5 . .
C3 C8 H8B 109.5 . .
H8A C8 H8B 109.5 . .
C3 C8 H8C 109.5 . .
H8A C8 H8C 109.5 . .
H8B C8 H8C 109.5 . .
C7 C9 H9A 109.5 . .
C7 C9 H9B 109.5 . .
H9A C9 H9B 109.5 . .
C7 C9 H9C 109.5 . .
H9A C9 H9C 109.5 . .
H9B C9 H9C 109.5 . .
C11 C10 C15 118(2) . .
C11 C10 N2 118.2(19) . .
C15 C10 N2 123.5(17) . .
C10 C11 C12 122(2) . .
C10 C11 C16 121(2) . .
C12 C11 C16 117(2) . .
C13 C12 C11 116(2) . .
C13 C12 H12 121.8 . .
C11 C12 H12 121.8 . .
C12 C13 C14 124(2) . .
C12 C13 H13 118.0 . .
C14 C13 H13 118.0 . .
C13 C14 C15 117(2) . .
C13 C14 H14 121.5 . .
C15 C14 H14 121.5 . .
C10 C15 C14 122.0(19) . .
C10 C15 C17 120.5(18) . .
C14 C15 C17 117.5(19) . .
C11 C16 H16A 109.5 . .
C11 C16 H16B 109.5 . .
H16A C16 H16B 109.5 . .
C11 C16 H16C 109.5 . .
H16A C16 H16C 109.5 . .
H16B C16 H16C 109.5 . .
C15 C17 H17A 109.5 . .
C15 C17 H17B 109.5 . .
H17A C17 H17B 109.5 . .
C15 C17 H17C 109.5 . .
H17A C17 H17C 109.5 . .
H17B C17 H17C 109.5 . .

loop_
_geom_bond_atom_site_label_1
_geom_bond_atom_site_label_2
_geom_bond_distance
_geom_bond_site_symmetry_2
Au1 N1 1.989(15) .
Au1 N2 1.995(18) .
Au1 F1 2.287(11) .
Au1 Au1 2.595(2) 7_556
N1 C1 1.309(15) .
N1 C2 1.49(2) .
N2 C1 1.36(2) 7_556
N2 C10 1.43(2) .
C1 N2 1.36(2) 7_556
C1 H1 0.9500 .
C2 C3 1.362(12) .
C2 C7 1.365(12) .
C3 C4 1.367(15) .
C3 C8 1.529(17) .
C4 C5 1.364(15) .
C4 H4 0.9500 .
C5 C6 1.369(15) .
C5 H5 0.9500 .
C6 C7 1.373(15) .
C6 H6 0.9500 .
C7 C9 1.531(18) .
C8 H8A 0.9800 .
C8 H8B 0.9800 .
C8 H8C 0.9800 .
C9 H9A 0.9800 .
C9 H9B 0.9800 .
C9 H9C 0.9800 .
C10 C11 1.372(12) .
C10 C15 1.376(15) .
C11 C12 1.378(15) .
C11 C16 1.522(18) .
C12 C13 1.371(15) .
C12 H12 0.9500 .
C13 C14 1.370(15) .
C13 H13 0.9500 .
C14 C15 1.370(15) .
C14 H14 0.9500 .
C15 C17 1.535(17) .
C16 H16A 0.9800 .
C16 H16B 0.9800 .
C16 H16C 0.9800 .
C17 H17A 0.9800 .
C17 H17B 0.9800 .
C17 H17C 0.9800 .

loop_
_geom_torsion_atom_site_label_1
_geom_torsion_atom_site_label_2
_geom_torsion_atom_site_label_3
_geom_torsion_atom_site_label_4
_geom_torsion
_geom_torsion_site_symmetry_1
_geom_torsion_site_symmetry_4
F1 Au1 N1 C1 167.1(16) . .
Au1 Au1 N1 C1 -0.4(15) 7_556 .
F1 Au1 N1 C2 -15.5(14) . .
Au1 Au1 N1 C2 177.1(14) 7_556 .
F1 Au1 N2 C1 -170.5(16) . 7_556
Au1 Au1 N2 C1 -2.9(16) 7_556 7_556
F1 Au1 N2 C10 20.8(16) . .
Au1 Au1 N2 C10 -171.6(16) 7_556 .
C2 N1 C1 N2 -174.8(18) . 7_556
Au1 N1 C1 N2 3(3) . 7_556
C1 N1 C2 C3 94(3) . .
Au1 N1 C2 C3 -84(2) . .
C1 N1 C2 C7 -87(2) . .
Au1 N1 C2 C7 95(2) . .
C7 C2 C3 C4 1(4) . .
N1 C2 C3 C4 -179.9(18) . .
C7 C2 C3 C8 -177(2) . .
N1 C2 C3 C8 1(3) . .
C2 C3 C4 C5 -2(4) . .
C8 C3 C4 C5 177(2) . .
C3 C4 C5 C6 0(4) . .
C4 C5 C6 C7 1(4) . .
C3 C2 C7 C6 0(4) . .
N1 C2 C7 C6 -178.9(18) . .
C3 C2 C7 C9 179(2) . .
N1 C2 C7 C9 0(3) . .
C5 C6 C7 C2 -1(3) . .
C5 C6 C7 C9 -180(2) . .
C1 N2 C10 C11 99(3) 7_556 .
Au1 N2 C10 C11 -92(2) . .
C1 N2 C10 C15 -80(3) 7_556 .
Au1 N2 C10 C15 89(2) . .
C15 C10 C11 C12 5(4) . .
N2 C10 C11 C12 -174(2) . .
C15 C10 C11 C16 176(2) . .
N2 C10 C11 C16 -4(4) . .
C10 C11 C12 C13 -6(4) . .
C16 C11 C12 C13 -177(2) . .
C11 C12 C13 C14 4(4) . .
C12 C13 C14 C15 -2(3) . .
C11 C10 C15 C14 -3(3) . .
N2 C10 C15 C14 177(2) . .
C11 C10 C15 C17 178(2) . .
N2 C10 C15 C17 -3(3) . .
C13 C14 C15 C10 1(3) . .
C13 C14 C15 C17 -179(2) . .
